data_4300653
loop_
_publ_author_name
'M. Barboiu'
'G. Vaughan'
'A. van der Lee'

_journal_name_full 'Inorganic Chemistry'
_journal_paper_doi 10.1021/ic0517220
_journal_year 2006
_chemical_formula_moiety 'C18 H14 Ag1 N4, (C F3 O3 S) '
_chemical_formula_sum 'C19 H14 Ag F3 N4 O3 S'
_chemical_formula_weight 543.27
_space_group_IT_number 2
_space_group_name_Hall '-P 1'
_space_group_name_H-M_alt 'P -1'
_symmetry_cell_setting triclinic
_symmetry_space_group_name_Hall '-P 1'
_symmetry_space_group_name_H-M 'P -1'
_cell_angle_alpha 77.952(9)
_cell_angle_beta 82.034(7)
_cell_angle_gamma 67.534(8)
_cell_formula_units_Z 4
_cell_length_a 11.810(3)
_cell_length_b 13.818(4)
_cell_length_c 14.114(4)
_cell_measurement_temperature 120
_cell_volume 2077.2(10)
_diffrn_ambient_temperature 293
_exptl_crystal_density_diffrn 1.737
_cod_depositor_comments
;
The following automatic conversions were performed:
'_symmetry_cell_setting' value 'Triclinic' changed to 'triclinic'
according to '/home/saulius/struct/CIF-dictionaries/cif_core.dic'
dictionary named 'cif_core.dic' version 2.4.1 from 2010-06-29.

Automatic conversion script
Id: cif_fix_enum 1527 2010-12-29 10:47:43Z saulius 
;
_cod_original_formula_sum 'C19 H14 Ag1 F3 N4 O3 S1'
_cod_database_code 4300653

loop_
_symmetry_equiv_pos_as_xyz
x,y,z
-x,-y,-z

loop_
_atom_site_label
_atom_site_type_symbol
_atom_site_fract_x
_atom_site_fract_y
_atom_site_fract_z
_atom_site_U_iso_or_equiv
_atom_site_occupancy
_atom_site_adp_type
_atom_site_refinement_flags_posn
_atom_site_refinement_flags_adp
_atom_site_refinement_flags_occupancy
_atom_site_disorder_assembly
_atom_site_disorder_group
_atom_site_attached_hydrogens
Ag1 Ag -0.50524(5) -0.19350(5) 1.31546(4) 0.0342 1.0000 Uani . . . . . .
Ag2 Ag -0.96537(6) 0.42824(6) 1.24972(4) 0.0371 1.0000 Uani . . . . . .
N3 N -0.4891(6) -0.3273(6) 1.2338(5) 0.0306 1.0000 Uani . . . . . .
C4 C -0.4129(7) -0.4289(7) 1.2468(6) 0.0360 1.0000 Uani . . . . . .
C5 C -0.4195(7) -0.5014(7) 1.1979(6) 0.0346 1.0000 Uani . . . . . .
C6 C -0.5097(8) -0.4718(8) 1.1346(6) 0.0389 1.0000 Uani . . . . . .
C7 C -0.5878(7) -0.3658(7) 1.1197(6) 0.0354 1.0000 Uani . . . . . .
C8 C -0.5742(7) -0.2973(7) 1.1700(5) 0.0287 1.0000 Uani . . . . . .
C9 C -0.6567(7) -0.1837(7) 1.1520(6) 0.0293 1.0000 Uani . . . . . .
N10 N -0.6512(6) -0.1198(5) 1.2021(5) 0.0294 1.0000 Uani . . . . . .
C11 C -0.7313(7) -0.0131(7) 1.1860(6) 0.0308 1.0000 Uani . . . . . .
C12 C -0.8434(8) 0.0180(8) 1.1475(9) 0.0492 1.0000 Uani . . . . . .
C13 C -0.9196(7) 0.1245(7) 1.1360(8) 0.0419 1.0000 Uani . . . . . .
C14 C -0.8821(6) 0.1996(6) 1.1596(5) 0.0264 1.0000 Uani . . . . . .
C15 C -0.7694(7) 0.1678(7) 1.1980(6) 0.0320 1.0000 Uani . . . . . .
C16 C -0.6952(7) 0.0595(7) 1.2116(6) 0.0325 1.0000 Uani . . . . . .
N17 N -0.9552(5) 0.3084(5) 1.1481(4) 0.0248 1.0000 Uani . . . . . .
C18 C -1.0273(6) 0.3504(7) 1.0807(5) 0.0263 1.0000 Uani . . . . . .
C19 C -1.1087(6) 0.4630(6) 1.0712(6) 0.0267 1.0000 Uani . . . . . .
C20 C -1.1892(7) 0.5054(8) 0.9987(6) 0.0400 1.0000 Uani . . . . . .
C21 C -1.2662(7) 0.6111(7) 0.9907(7) 0.0386 1.0000 Uani . . . . . .
C22 C -1.2589(7) 0.6688(7) 1.0551(8) 0.0461 1.0000 Uani . . . . . .
C23 C -1.1757(8) 0.6208(7) 1.1281(7) 0.0408 1.0000 Uani . . . . . .
N24 N -1.1025(5) 0.5187(5) 1.1364(5) 0.0280 1.0000 Uani . . . . . .
N25 N -0.8299(6) 0.4278(6) 1.3462(5) 0.0328 1.0000 Uani . . . . . .
C26 C -0.7369(9) 0.4576(10) 1.3193(7) 0.0502 1.0000 Uani . . . . . .
C27 C -0.6617(10) 0.4614(12) 1.3855(8) 0.0637 1.0000 Uani . . . . . .
C28 C -1.3166(9) -0.4313(11) 1.5184(8) 0.0583 1.0000 Uani . . . . . .
C29 C -1.2179(8) -0.3989(8) 1.4884(6) 0.0406 1.0000 Uani . . . . . .
C30 C -1.1467(7) -0.3983(7) 1.5567(6) 0.0323 1.0000 Uani . . . . . .
C31 C -1.0456(7) -0.3609(7) 1.5270(6) 0.0321 1.0000 Uani . . . . . .
N32 N -0.9783(6) -0.3595(6) 1.5878(5) 0.0346 1.0000 Uani . . . . . .
C33 C -0.8797(8) -0.3231(8) 1.5592(6) 0.0392 1.0000 Uani . . . . . .
C34 C -0.8147(8) -0.3206(8) 1.6293(6) 0.0383 1.0000 Uani . . . . . .
C35 C -0.7175(8) -0.2833(8) 1.6066(6) 0.0367 1.0000 Uani . . . . . .
C36 C -0.6871(8) -0.2509(8) 1.5110(6) 0.0370 1.0000 Uani . . . . . .
C37 C -0.7574(14) -0.2529(15) 1.4403(7) 0.0833 1.0000 Uani . . . . . .
C38 C -0.8516(15) -0.2870(18) 1.4637(8) 0.0995 1.0000 Uani . . . . . .
N39 N -0.5908(6) -0.2125(6) 1.4787(5) 0.0335 1.0000 Uani . . . . . .
C40 C -0.5397(10) -0.1868(9) 1.5363(7) 0.0471 1.0000 Uani . . . . . .
C41 C -0.4377(8) -0.1502(8) 1.5013(7) 0.0396 1.0000 Uani . . . . . .
C42 C -0.3827(10) -0.1234(9) 1.5643(7) 0.0501 1.0000 Uani . . . . . .
C43 C -0.2851(11) -0.0907(12) 1.5303(9) 0.0636 1.0000 Uani . . . . . .
C44 C -0.2518(11) -0.0813(11) 1.4319(8) 0.0563 1.0000 Uani . . . . . .
C45 C -0.3125(8) -0.1095(8) 1.3731(6) 0.0395 1.0000 Uani . . . . . .
N46 N -0.4060(6) -0.1431(6) 1.4068(5) 0.0339 1.0000 Uani . . . . . .
S47 S -0.43719(18) 0.1964(2) 1.16548(17) 0.0422 1.0000 Uani . . . . . .
O48 O -0.4778(6) 0.2119(8) 1.0709(6) 0.0684 1.0000 Uani . . . . . .
O49 O -0.4812(7) 0.2832(7) 1.2146(7) 0.0735 1.0000 Uani . . . . . .
O50 O -0.4341(9) 0.1015(7) 1.2260(6) 0.0731 1.0000 Uani . . . . . .
C51 C -0.2779(8) 0.1790(10) 1.1393(7) 0.0516 1.0000 Uani . . . . . .
F52 F -0.2670(6) 0.2711(7) 1.0960(6) 0.0781 1.0000 Uani . . . . . .
F53 F -0.2207(6) 0.1123(7) 1.0811(5) 0.0783 1.0000 Uani . . . . . .
F54 F -0.2181(5) 0.1452(7) 1.2193(5) 0.0751 1.0000 Uani . . . . . .
S55 S -0.0462(2) 0.2721(2) 0.78927(16) 0.0459 1.0000 Uani . . . . . .
O56 O -0.0862(8) 0.3366(8) 0.8634(5) 0.0668 1.0000 Uani . . . . . .
O57 O 0.0335(6) 0.3016(7) 0.7122(5) 0.0535 1.0000 Uani . . . . . .
O58 O -0.1387(7) 0.2466(9) 0.7590(5) 0.0710 1.0000 Uani . . . . . .
C59 C 0.0532(11) 0.1452(11) 0.8487(8) 0.0571 1.0000 Uani . . . . . .
F60 F -0.0036(7) 0.1068(7) 0.9248(5) 0.0716 1.0000 Uani . . . . . .
F61 F 0.1496(7) 0.1540(6) 0.8798(7) 0.0876 1.0000 Uani . . . . . .
F62 F 0.0958(7) 0.0758(6) 0.7898(6) 0.0806 1.0000 Uani . . . . . .
H63 H -0.3505 -0.4535 1.2955 0.0376 1.0000 Uiso . . . . . .
H64 H -0.6133 0.0364 1.2402 0.0429 1.0000 Uiso . . . . . .
H65 H -0.7424 0.2224 1.2173 0.0315 1.0000 Uiso . . . . . .
H66 H -0.3595 -0.5783 1.2066 0.0409 1.0000 Uiso . . . . . .
H67 H -1.0285 0.3102 1.0304 0.0283 1.0000 Uiso . . . . . .
H68 H -0.5738 -0.1865 1.6088 0.0497 1.0000 Uiso . . . . . .
H69 H -0.7144 0.4757 1.2482 0.0686 1.0000 Uiso . . . . . .
H70 H -0.7169 -0.1573 1.0985 0.0340 1.0000 Uiso . . . . . .
H71 H -0.6542 -0.3401 1.0718 0.0454 1.0000 Uiso . . . . . .
H72 H -1.3735 -0.4291 1.4719 0.0644 1.0000 Uiso . . . . . .
H73 H -0.5974 0.4916 1.3629 0.0762 1.0000 Uiso . . . . . .
H74 H -0.5172 -0.5223 1.0963 0.0411 1.0000 Uiso . . . . . .
H75 H -0.7291 -0.2374 1.3709 0.1123 1.0000 Uiso . . . . . .
H76 H -0.8717 -0.0360 1.1293 0.0537 1.0000 Uiso . . . . . .
H77 H -1.0019 0.1481 1.1074 0.0525 1.0000 Uiso . . . . . .
H78 H -0.9102 -0.2788 1.4149 0.1355 1.0000 Uiso . . . . . .
H79 H -1.1922 0.4622 0.9505 0.0600 1.0000 Uiso . . . . . .
H80 H -1.3237 0.6450 0.9376 0.0600 1.0000 Uiso . . . . . .
H81 H -1.3147 0.7486 1.0505 0.0600 1.0000 Uiso . . . . . .
H82 H -1.1744 0.6694 1.1762 0.0600 1.0000 Uiso . . . . . .
H83 H -0.4124 -0.1262 1.6349 0.0601 1.0000 Uiso . . . . . .
H84 H -0.2348 -0.0803 1.5766 0.0868 1.0000 Uiso . . . . . .
H85 H -0.1847 -0.0517 1.4018 0.0850 1.0000 Uiso . . . . . .
H86 H -0.2828 -0.1096 1.3004 0.0445 1.0000 Uiso . . . . . .
H87 H -0.8354 -0.3470 1.6978 0.0498 1.0000 Uiso . . . . . .
H88 H -1.1982 -0.3755 1.4158 0.0414 1.0000 Uiso . . . . . .
H89 H -1.0278 -0.3353 1.4537 0.0366 1.0000 Uiso . . . . . .
H90 H -0.6721 -0.2811 1.6599 0.0381 1.0000 Uiso . . . . . .

loop_
_atom_site_aniso_label
_atom_site_aniso_U_11
_atom_site_aniso_U_22
_atom_site_aniso_U_33
_atom_site_aniso_U_23
_atom_site_aniso_U_13
_atom_site_aniso_U_12
Ag1 0.0346(3) 0.0363(4) 0.0312(3) -0.0034(3) -0.0014(2) -0.0138(3)
Ag2 0.0375(3) 0.0493(5) 0.0293(3) -0.0078(3) 0.0010(2) -0.0217(3)
N3 0.027(3) 0.027(4) 0.030(3) -0.002(3) 0.002(3) -0.004(3)
C4 0.035(4) 0.039(5) 0.028(4) 0.003(4) 0.001(3) -0.012(4)
C5 0.037(4) 0.028(4) 0.031(4) -0.006(3) 0.009(3) -0.005(3)
C6 0.039(4) 0.038(5) 0.032(4) -0.002(4) 0.006(3) -0.011(4)
C7 0.034(4) 0.031(5) 0.035(4) 0.003(4) 0.000(3) -0.010(3)
C8 0.029(3) 0.028(4) 0.027(4) -0.004(3) 0.005(3) -0.012(3)
C9 0.026(3) 0.026(4) 0.033(4) 0.002(3) 0.001(3) -0.010(3)
N10 0.026(3) 0.025(4) 0.029(3) 0.003(3) -0.003(2) -0.004(3)
C11 0.023(3) 0.029(4) 0.031(4) -0.002(3) 0.002(3) -0.003(3)
C12 0.029(4) 0.030(5) 0.095(8) -0.012(5) -0.010(4) -0.014(3)
C13 0.019(3) 0.027(5) 0.074(6) -0.003(4) -0.014(4) -0.002(3)
C14 0.020(3) 0.027(4) 0.025(3) -0.006(3) 0.005(3) -0.002(3)
C15 0.029(3) 0.031(5) 0.035(4) -0.008(3) -0.008(3) -0.005(3)
C16 0.026(3) 0.032(5) 0.036(4) -0.013(3) -0.007(3) -0.002(3)
N17 0.019(2) 0.024(3) 0.026(3) -0.003(3) 0.003(2) -0.004(2)
C18 0.019(3) 0.031(4) 0.022(3) 0.000(3) 0.001(3) -0.005(3)
C19 0.021(3) 0.023(4) 0.032(4) 0.000(3) 0.004(3) -0.007(3)
C20 0.024(3) 0.048(6) 0.038(4) -0.002(4) 0.002(3) -0.005(3)
C21 0.027(4) 0.029(5) 0.042(5) 0.007(4) 0.000(3) 0.001(3)
C22 0.028(4) 0.022(5) 0.066(6) 0.013(4) 0.009(4) 0.001(3)
C23 0.034(4) 0.023(4) 0.058(5) -0.005(4) 0.016(4) -0.010(3)
N24 0.022(3) 0.017(3) 0.042(4) -0.005(3) 0.009(3) -0.008(2)
N25 0.024(3) 0.039(4) 0.031(3) -0.002(3) 0.001(3) -0.009(3)
C26 0.051(5) 0.072(8) 0.035(5) -0.005(5) -0.001(4) -0.034(5)
C27 0.044(5) 0.114(11) 0.048(6) -0.007(6) -0.004(4) -0.049(6)
C28 0.043(5) 0.093(10) 0.043(5) -0.010(6) -0.009(4) -0.028(6)
C29 0.038(4) 0.051(6) 0.030(4) -0.004(4) -0.004(3) -0.014(4)
C30 0.026(3) 0.030(5) 0.035(4) -0.005(3) 0.004(3) -0.006(3)
C31 0.037(4) 0.032(5) 0.026(4) 0.000(3) 0.000(3) -0.014(3)
N32 0.041(4) 0.032(4) 0.034(4) -0.009(3) 0.010(3) -0.019(3)
C33 0.048(5) 0.051(6) 0.031(4) -0.016(4) 0.009(4) -0.031(4)
C34 0.039(4) 0.047(5) 0.026(4) 0.003(4) 0.006(3) -0.020(4)
C35 0.036(4) 0.049(6) 0.029(4) -0.001(4) 0.001(3) -0.024(4)
C36 0.041(4) 0.042(5) 0.036(4) -0.008(4) 0.007(3) -0.026(4)
C37 0.103(10) 0.168(16) 0.020(4) 0.000(6) -0.002(5) -0.104(11)
C38 0.115(11) 0.21(2) 0.027(5) -0.012(8) 0.008(6) -0.129(14)
N39 0.036(3) 0.034(4) 0.037(4) -0.009(3) 0.007(3) -0.021(3)
C40 0.059(6) 0.058(7) 0.033(4) -0.004(4) 0.008(4) -0.037(5)
C41 0.045(4) 0.036(5) 0.043(5) -0.009(4) 0.008(4) -0.023(4)
C42 0.069(6) 0.055(7) 0.048(5) -0.017(5) 0.015(5) -0.048(5)
C43 0.070(7) 0.090(10) 0.062(7) -0.028(6) 0.011(5) -0.061(7)
C44 0.069(7) 0.071(8) 0.055(6) -0.022(5) 0.012(5) -0.054(6)
C45 0.044(4) 0.042(5) 0.038(4) -0.008(4) 0.008(4) -0.026(4)
N46 0.032(3) 0.026(4) 0.040(4) -0.003(3) 0.005(3) -0.010(3)
S47 0.0280(9) 0.0431(13) 0.0457(12) 0.0099(10) -0.0026(8) -0.0113(9)
O48 0.037(3) 0.091(7) 0.064(5) 0.015(4) -0.012(3) -0.021(4)
O49 0.046(4) 0.053(5) 0.100(7) -0.009(5) 0.019(4) -0.005(4)
O50 0.099(7) 0.054(5) 0.067(5) 0.011(4) -0.002(5) -0.042(5)
C51 0.035(4) 0.070(8) 0.043(5) -0.005(5) -0.002(4) -0.014(5)
F52 0.059(4) 0.095(6) 0.088(5) -0.005(4) 0.015(3) -0.049(4)
F53 0.051(3) 0.100(6) 0.058(4) -0.039(4) -0.003(3) 0.013(4)
F54 0.032(3) 0.120(7) 0.062(4) -0.029(4) -0.013(3) -0.004(3)
S55 0.0390(11) 0.0689(18) 0.0343(11) -0.0161(11) 0.0032(9) -0.0227(11)
O56 0.068(5) 0.076(6) 0.047(4) -0.023(4) -0.007(4) -0.008(4)
O57 0.050(4) 0.067(5) 0.045(4) -0.001(3) 0.007(3) -0.030(4)
O58 0.051(4) 0.137(9) 0.041(4) -0.019(5) -0.001(3) -0.050(5)
C59 0.066(6) 0.069(8) 0.056(6) -0.008(6) 0.002(5) -0.049(6)
F60 0.095(5) 0.080(5) 0.058(4) -0.002(4) 0.001(4) -0.059(4)
F61 0.069(4) 0.064(5) 0.140(7) 0.027(5) -0.052(5) -0.042(4)
F62 0.078(5) 0.059(5) 0.101(6) -0.024(4) 0.022(4) -0.026(4)

loop_
_geom_bond_atom_site_label_1
_geom_bond_site_symmetry_1
_geom_bond_atom_site_label_2
_geom_bond_site_symmetry_2
_geom_bond_distance
_geom_bond_publ_flag
Ag1 . N3 . 2.312(8) yes
Ag1 . N10 . 2.305(6) yes
Ag1 . N39 . 2.388(7) yes
Ag1 . N46 . 2.222(8) yes
Ag2 . N32 2_358 2.399(7) yes
Ag2 . N17 . 2.367(7) yes
Ag2 . N24 . 2.253(7) yes
Ag2 . N25 . 2.238(7) yes
N3 . C4 . 1.337(11) yes
N3 . C8 . 1.329(10) yes
C4 . C5 . 1.360(14) yes
C4 . H63 . 0.990 no
C5 . C6 . 1.372(13) yes
C5 . H66 . 1.020 no
C6 . C7 . 1.390(13) yes
C6 . H74 . 1.001 no
C7 . C8 . 1.362(13) yes
C7 . H71 . 1.016 no
C8 . C9 . 1.487(11) yes
C9 . N10 . 1.266(11) yes
C9 . H70 . 1.023 no
N10 . C11 . 1.404(10) yes
C11 . C12 . 1.378(12) yes
C11 . C16 . 1.358(13) yes
C12 . C13 . 1.390(13) yes
C12 . H76 . 1.013 no
C13 . C14 . 1.385(13) yes
C13 . H77 . 1.013 no
C14 . C15 . 1.383(11) yes
C14 . N17 . 1.407(10) yes
C15 . C16 . 1.403(12) yes
C15 . H65 . 1.019 no
C16 . H64 . 1.009 no
N17 . C18 . 1.258(9) yes
C18 . C19 . 1.473(11) yes
C18 . H67 . 0.993 no
C19 . C20 . 1.373(12) yes
C19 . N24 . 1.343(11) yes
C20 . C21 . 1.385(13) yes
C20 . H79 . 1.007 no
C21 . C22 . 1.358(15) yes
C21 . H80 . 0.996 no
C22 . C23 . 1.402(14) yes
C22 . H81 . 1.039 no
C23 . N24 . 1.333(11) yes
C23 . H82 . 1.056 no
N25 . C30 2_358 1.367(10) yes
N25 . C26 . 1.298(12) yes
C26 . C27 . 1.397(14) yes
C26 . H69 . 1.006 no
C27 . C28 2_358 1.352(15) yes
C27 . H73 . 0.986 no
C28 . C29 . 1.386(14) yes
C28 . H72 . 0.991 no
C29 . C30 . 1.367(12) yes
C29 . H88 . 1.030 no
C30 . C31 . 1.453(11) yes
C31 . N32 . 1.255(11) yes
C31 . H89 . 1.041 no
N32 . C33 . 1.416(11) yes
C33 . C34 . 1.347(13) yes
C33 . C38 . 1.377(13) yes
C34 . C35 . 1.402(12) yes
C34 . H87 . 0.991 no
C35 . C36 . 1.373(11) yes
C35 . H90 . 0.994 no
C36 . C37 . 1.395(14) yes
C36 . N39 . 1.415(10) yes
C37 . C38 . 1.343(16) yes
C37 . H75 . 0.997 no
C38 . H78 . 1.003 no
N39 . C40 . 1.253(12) yes
C40 . C41 . 1.466(12) yes
C40 . H68 . 1.046 no
C41 . C42 . 1.353(14) yes
C41 . N46 . 1.328(11) yes
C42 . C43 . 1.385(13) yes
C42 . H83 . 1.008 no
C43 . C44 . 1.383(16) yes
C43 . H84 . 1.006 no
C44 . C45 . 1.367(14) yes
C44 . H85 . 1.029 no
C45 . N46 . 1.346(11) yes
C45 . H86 . 1.037 no
S47 . O48 . 1.427(9) yes
S47 . O49 . 1.400(10) yes
S47 . O50 . 1.398(8) yes
S47 . C51 . 1.797(10) yes
C51 . F52 . 1.337(14) yes
C51 . F53 . 1.292(13) yes
C51 . F54 . 1.320(11) yes
S55 . O56 . 1.429(8) yes
S55 . O57 . 1.435(7) yes
S55 . O58 . 1.410(8) yes
S55 . C59 . 1.801(13) yes
C59 . F60 . 1.311(12) yes
C59 . F61 . 1.332(13) yes
C59 . F62 . 1.308(15) yes
